data_9000470
loop_
_publ_author_name
'Smyth, J. R.'

_publ_section_title
;
 High temperature crystal chemistry of fayalite
 T = 300 deg C
 olivine
;
_journal_name_full 'American Mineralogist'
_journal_page_first 1092
_journal_page_last 1097
_journal_volume 60
_journal_year 1975
_chemical_formula_sum 'Fe2 O4 Si'
_chemical_name_mineral Fayalite
_space_group_IT_number 62
_symmetry_space_group_name_Hall '-P 2c 2ab'
_symmetry_space_group_name_H-M 'P b n m'
_cell_angle_alpha 90
_cell_angle_beta 90
_cell_angle_gamma 90
_cell_length_a 4.825
_cell_length_b 10.491
_cell_length_c 6.100
_cell_formula_units_Z 4
_cell_volume 308.776
_database_code_amcsd 0000481
_diffrn_ambient_temperature 573.15
_exptl_crystal_density_diffrn 4.383
_cod_original_formula_sum 'Fe2 Si O4'
_cod_database_code 9000470

loop_
_space_group_symop_operation_xyz
x,y,z
x,y,1/2-z
-x,-y,1/2+z
1/2+x,1/2-y,1/2+z
1/2-x,1/2+y,1/2-z
1/2-x,1/2+y,z
1/2+x,1/2-y,-z
-x,-y,-z

loop_
_atom_site_aniso_label
_atom_site_aniso_U_11
_atom_site_aniso_U_22
_atom_site_aniso_U_33
_atom_site_aniso_U_12
_atom_site_aniso_U_13
_atom_site_aniso_U_23
Fe1 0.00885 0.02119 0.01357 0.00128 -0.00134 -0.00292
Fe2 0.01238 0.01450 0.01225 0.00051 0.00000 0.00000
Si 0.00472 0.01227 0.01131 0.00128 0.00000 0.00000
O1 0.00295 0.01505 0.01527 0.00462 0.00000 0.00000
O2 0.00448 0.01840 0.01018 -0.00180 0.00000 0.00000
O3 0.00849 0.01115 0.01489 -0.00256 -0.00224 0.00357

loop_
_atom_site_label
_atom_site_fract_x
_atom_site_fract_y
_atom_site_fract_z
Fe1 0.00000 0.00000 0.00000
Fe2 0.98590 0.28030 0.25000
Si 0.42940 0.09760 0.25000
O1 0.76720 0.09330 0.25000
O2 0.20860 0.45290 0.25000
O3 0.28970 0.16300 0.03950

loop_
_cod_related_entry_id
_cod_related_entry_database
_cod_related_entry_code
1 AMCSD 0000481
